data_4508902
loop_
_publ_author_name
'Lin, Zhi-En'
'Fan, Wei'
'Gao, Feifei'
'Chino, Naotaka'
'Yokoi, Toshiyuki'
'Okubo, Tatsuya'

_publ_section_title
;
 A New Organically Templated Zinc Phosphite Synthesized in Phosphorous
 Acid Flux and Its Hydrothermal Analogue
;
_journal_issue 11
_journal_name_full 'Crystal Growth &amp; Design'
_journal_page_first 2435
_journal_paper_doi 10.1021/cg060466e
_journal_volume 6
_journal_year 2006
_chemical_formula_sum 'C6.5 H9 N O3.5 P Zn'
_chemical_formula_weight 253.49
_chemical_name_systematic
; 
 ? 
;
_space_group_IT_number 13
_symmetry_cell_setting monoclinic
_symmetry_space_group_name_Hall '-P 2yac'
_symmetry_space_group_name_H-M 'P 1 2/n 1'
_atom_sites_solution_hydrogens geom
_atom_sites_solution_primary direct
_atom_sites_solution_secondary difmap
_audit_creation_method SHELXL-97
_cell_angle_alpha 90.00
_cell_angle_beta 106.329(5)
_cell_angle_gamma 90.00
_cell_formula_units_Z 4
_cell_length_a 11.392(4)
_cell_length_b 5.199(2)
_cell_length_c 15.863(6)
_cell_measurement_temperature 298(2)
_cell_measurement_theta_max 28.27
_cell_measurement_theta_min 1.96
_cell_volume 901.6(6)
_computing_structure_refinement 'SHELXL-97 (Sheldrick, 1997)'
_computing_structure_solution 'SHELXS-97 (Sheldrick, 1990)'
_diffrn_ambient_temperature 298(2)
_diffrn_measured_fraction_theta_full 0.927
_diffrn_measured_fraction_theta_max 0.927
_diffrn_measurement_device_type 'Siemens SMART CCD'
_diffrn_measurement_method 'phi and omega scans'
_diffrn_radiation_monochromator graphite
_diffrn_radiation_source 'fine-focus sealed tube'
_diffrn_radiation_type MoK\a
_diffrn_radiation_wavelength 0.71073
_diffrn_reflns_av_R_equivalents 0.0332
_diffrn_reflns_av_sigmaI/netI 0.0418
_diffrn_reflns_limit_h_max 14
_diffrn_reflns_limit_h_min -12
_diffrn_reflns_limit_k_max 6
_diffrn_reflns_limit_k_min -6
_diffrn_reflns_limit_l_max 21
_diffrn_reflns_limit_l_min -18
_diffrn_reflns_number 5249
_diffrn_reflns_theta_full 28.27
_diffrn_reflns_theta_max 28.27
_diffrn_reflns_theta_min 1.96
_diffrn_standards_decay_% 0
_exptl_absorpt_coefficient_mu 2.877
_exptl_absorpt_correction_T_max 1.0000
_exptl_absorpt_correction_T_min 0.6367
_exptl_crystal_colour colorless
_exptl_crystal_density_diffrn 1.868
_exptl_crystal_density_method 'not measured'
_exptl_crystal_description prism
_exptl_crystal_F_000 512
_exptl_crystal_size_max 0.15
_exptl_crystal_size_mid 0.10
_exptl_crystal_size_min 0.06
_refine_diff_density_max 0.475
_refine_diff_density_min -0.561
_refine_diff_density_rms 0.091
_refine_ls_extinction_method none
_refine_ls_goodness_of_fit_ref 1.038
_refine_ls_hydrogen_treatment mixed
_refine_ls_matrix_type full
_refine_ls_number_parameters 151
_refine_ls_number_reflns 2072
_refine_ls_number_restraints 0
_refine_ls_restrained_S_all 1.038
_refine_ls_R_factor_all 0.0507
_refine_ls_R_factor_gt 0.0385
_refine_ls_shift/su_max 0.001
_refine_ls_shift/su_mean 0.000
_refine_ls_structure_factor_coef Fsqd
_refine_ls_weighting_details 'calc w=1/[\s^2^(Fo^2^)+(0.0570P)^2^+0.0139P] where P=(Fo^2^+2Fc^2^)/3'
_refine_ls_weighting_scheme calc
_refine_ls_wR_factor_gt 0.0958
_refine_ls_wR_factor_ref 0.1020
_reflns_number_gt 1674
_reflns_number_total 2072
_reflns_threshold_expression >2sigma(I)
_cod_data_source_file cg060466esup2.cif
_cod_data_source_block 2
_cod_original_cell_volume 901.5(6)
_cod_original_sg_symbol_H-M P2/n
_cod_original_formula_sum 'C6.50 H9 N O3.50 P Zn'
_cod_database_code 4508902

loop_
_symmetry_equiv_pos_as_xyz
'x, y, z'
'-x+1/2, y, -z+1/2'
'-x, -y, -z'
'x-1/2, -y, z-1/2'

loop_
_atom_site_label
_atom_site_type_symbol
_atom_site_fract_x
_atom_site_fract_y
_atom_site_fract_z
_atom_site_U_iso_or_equiv
_atom_site_adp_type
_atom_site_occupancy
_atom_site_symmetry_multiplicity
_atom_site_calc_flag
_atom_site_refinement_flags
Zn1 Zn 0.35842(3) 0.29702(7) 0.50103(2) 0.03274(16) Uani 1 1 d .
P1 P 0.55644(8) 0.22751(16) 0.39517(6) 0.0311(2) Uani 1 1 d .
H1 H 0.550(4) 0.289(7) 0.315(3) 0.049(12) Uiso 1 1 d .
O1 O 0.5741(2) -0.0585(5) 0.40588(15) 0.0468(6) Uani 1 1 d .
O2 O 0.6664(2) 0.3788(5) 0.44710(17) 0.0439(6) Uani 1 1 d .
O3 O 0.4386(2) 0.3233(5) 0.40949(17) 0.0445(6) Uani 1 1 d .
OW1 O 0.2500 0.4947(14) 0.2500 0.122(2) Uani 1 2 d S
N1 N 0.1916(3) 0.1613(6) 0.43018(19) 0.0370(6) Uani 1 1 d .
C1 C 0.1888(3) -0.0351(8) 0.3752(2) 0.0453(9) Uani 1 1 d .
H2 H 0.273(4) -0.117(9) 0.370(2) 0.051(11) Uiso 1 1 d .
C2 C 0.0820(4) -0.1555(8) 0.3314(3) 0.0459(9) Uani 1 1 d .
H3 H 0.093(4) -0.280(9) 0.300(3) 0.061(14) Uiso 1 1 d .
C3 C -0.0271(3) -0.0766(7) 0.3420(2) 0.0404(8) Uani 1 1 d .
C4 C -0.0241(3) 0.1301(8) 0.3969(3) 0.0432(8) Uani 1 1 d .
H4 H -0.090(4) 0.194(8) 0.406(3) 0.044(11) Uiso 1 1 d .
C5 C 0.0850(3) 0.2441(7) 0.4395(2) 0.0408(8) Uani 1 1 d .
H5 H 0.087(4) 0.384(9) 0.478(2) 0.051(11) Uiso 1 1 d .
C6 C -0.1428(4) -0.2177(8) 0.2971(4) 0.0559(12) Uani 1 1 d .
H6 H -0.158(5) -0.297(10) 0.347(4) 0.088(19) Uiso 1 1 d .
H7 H -0.128(4) -0.337(10) 0.261(3) 0.065(15) Uiso 1 1 d .
C7 C -0.2500 -0.0552(10) 0.2500 0.0371(11) Uani 1 2 d S
H8 H -0.270(4) 0.067(10) 0.287(3) 0.077(15) Uiso 1 1 d .

loop_
_atom_site_aniso_label
_atom_site_aniso_U_11
_atom_site_aniso_U_22
_atom_site_aniso_U_33
_atom_site_aniso_U_23
_atom_site_aniso_U_13
_atom_site_aniso_U_12
Zn1 0.0290(2) 0.0256(2) 0.0439(3) -0.00380(15) 0.01070(17) -0.00290(14)
P1 0.0374(5) 0.0241(4) 0.0334(5) -0.0011(3) 0.0129(4) -0.0013(3)
O1 0.0686(17) 0.0236(13) 0.0442(13) -0.0026(10) 0.0093(12) -0.0015(11)
O2 0.0363(13) 0.0275(12) 0.0679(16) -0.0106(12) 0.0145(12) -0.0008(10)
O3 0.0353(13) 0.0548(17) 0.0455(14) 0.0033(12) 0.0150(11) 0.0025(11)
OW1 0.124(5) 0.108(5) 0.132(5) 0.000 0.031(4) 0.000
N1 0.0313(14) 0.0354(16) 0.0427(16) -0.0032(12) 0.0079(12) -0.0042(12)
C1 0.038(2) 0.047(2) 0.050(2) -0.0118(17) 0.0109(16) -0.0037(16)
C2 0.046(2) 0.042(2) 0.044(2) -0.0110(17) 0.0031(17) -0.0013(17)
C3 0.0369(19) 0.0321(19) 0.0436(19) 0.0080(15) -0.0028(15) -0.0038(14)
C4 0.0303(18) 0.041(2) 0.055(2) 0.0044(17) 0.0061(16) 0.0003(16)
C5 0.0373(19) 0.038(2) 0.046(2) -0.0054(16) 0.0098(16) -0.0007(15)
C6 0.038(2) 0.039(2) 0.071(3) 0.004(2) -0.018(2) -0.0014(17)
C7 0.028(2) 0.038(3) 0.041(3) 0.000 0.004(2) 0.000

loop_
_atom_type_symbol
_atom_type_description
_atom_type_scat_dispersion_real
_atom_type_scat_dispersion_imag
_atom_type_scat_source
C C 0.0033 0.0016 'International Tables Vol C Tables 4.2.6.8 and 6.1.1.4'
H H 0.0000 0.0000 'International Tables Vol C Tables 4.2.6.8 and 6.1.1.4'
N N 0.0061 0.0033 'International Tables Vol C Tables 4.2.6.8 and 6.1.1.4'
O O 0.0106 0.0060 'International Tables Vol C Tables 4.2.6.8 and 6.1.1.4'
P P 0.1023 0.0942 'International Tables Vol C Tables 4.2.6.8 and 6.1.1.4'
Zn Zn 0.2839 1.4301 'International Tables Vol C Tables 4.2.6.8 and 6.1.1.4'

loop_
_geom_angle_atom_site_label_1
_geom_angle_atom_site_label_2
_geom_angle_atom_site_label_3
_geom_angle
_geom_angle_site_symmetry_1
_geom_angle_site_symmetry_3
O1 Zn1 O3 117.06(11) 3_656 .
O1 Zn1 O2 108.14(11) 3_656 3_666
O3 Zn1 O2 114.63(11) . 3_666
O1 Zn1 N1 108.06(11) 3_656 .
O3 Zn1 N1 100.05(11) . .
O2 Zn1 N1 108.13(11) 3_666 .
O1 P1 O3 113.97(15) . .
O1 P1 O2 112.88(14) . .
O3 P1 O2 112.48(15) . .
O1 P1 H1 108.9(17) . .
O3 P1 H1 105.1(18) . .
O2 P1 H1 102.5(18) . .
P1 O1 Zn1 137.65(15) . 3_656
P1 O2 Zn1 119.22(14) . 3_666
P1 O3 Zn1 136.16(16) . .
C5 N1 C1 117.6(3) . .
C5 N1 Zn1 124.2(2) . .
C1 N1 Zn1 118.1(2) . .
N1 C1 C2 122.3(4) . .
N1 C1 H2 119(2) . .
C2 C1 H2 118(2) . .
C3 C2 C1 120.7(4) . .
C3 C2 H3 126(3) . .
C1 C2 H3 113(3) . .
C2 C3 C4 116.8(3) . .
C2 C3 C6 120.2(4) . .
C4 C3 C6 122.9(4) . .
C5 C4 C3 120.4(4) . .
C5 C4 H4 117(3) . .
C3 C4 H4 122(3) . .
N1 C5 C4 122.2(4) . .
N1 C5 H5 117(2) . .
C4 C5 H5 120(2) . .
C7 C6 C3 116.4(4) . .
C7 C6 H6 110(4) . .
C3 C6 H6 99(4) . .
C7 C6 H7 110(3) . .
C3 C6 H7 110(3) . .
H6 C6 H7 110(5) . .
C6 C7 C6 111.4(5) 2_455 .
C6 C7 H8 113(3) 2_455 .
C6 C7 H8 112(3) . .

loop_
_geom_bond_atom_site_label_1
_geom_bond_atom_site_label_2
_geom_bond_distance
_geom_bond_site_symmetry_2
Zn1 O1 1.916(2) 3_656
Zn1 O3 1.925(3) .
Zn1 O2 1.931(3) 3_666
Zn1 N1 2.042(3) .
P1 O1 1.504(3) .
P1 O3 1.508(3) .
P1 O2 1.512(3) .
P1 H1 1.30(4) .
O1 Zn1 1.916(2) 3_656
O2 Zn1 1.931(2) 3_666
N1 C5 1.336(5) .
N1 C1 1.337(5) .
C1 C2 1.371(5) .
C1 H2 1.07(4) .
C2 C3 1.363(5) .
C2 H3 0.85(5) .
C3 C4 1.378(5) .
C3 C6 1.502(5) .
C4 C5 1.371(5) .
C4 H4 0.88(4) .
C5 H5 0.95(4) .
C6 C7 1.500(5) .
C6 H6 0.96(6) .
C6 H7 0.89(5) .
C7 C6 1.500(5) 2_455
C7 H8 0.94(4) .
